data_4315544
loop_
_publ_author_name
'Jamie S. Ritch'
'Stuart D. Robertson'
'Maarit Risto'
'Tristram Chivers'

_publ_section_title
;
 Synthesis, Multinuclear NMR Spectra, and X-ray Structures of
 tBu2PNP(I)tBu2 and EPR2NP(I)R2 (E = Se, Te; R =iPr,tBu)
;
_journal_name_full 'Inorganic Chemistry'
_journal_page_first 4681
_journal_page_last 4686
_journal_paper_doi 10.1021/ic1005055
_journal_volume 49
_journal_year 2010
_chemical_formula_sum 'C16 H36 I N P2 Te'
_chemical_formula_weight 558.90
_chemical_name_systematic
; 
 ? 
;
_space_group_IT_number 19
_symmetry_cell_setting orthorhombic
_symmetry_space_group_name_Hall 'P 2ac 2ab'
_symmetry_space_group_name_H-M 'P 21 21 21'
_atom_sites_solution_hydrogens geom
_atom_sites_solution_primary direct
_atom_sites_solution_secondary difmap
_audit_creation_method SHELXL-97
_cell_angle_alpha 90.00
_cell_angle_beta 90.00
_cell_angle_gamma 90.00
_cell_formula_units_Z 4
_cell_length_a 8.1071(16)
_cell_length_b 14.262(3)
_cell_length_c 18.862(4)
_cell_measurement_reflns_used 4864
_cell_measurement_temperature 173(2)
_cell_measurement_theta_max 27.47
_cell_measurement_theta_min 2.16
_cell_volume 2180.9(8)
_computing_cell_refinement 'Nonius DENZO'
_computing_data_collection 'Nonius COLLECT'
_computing_data_reduction 'Nonius DENZO'
_computing_molecular_graphics 'Bruker SHELXTL'
_computing_publication_material 'Bruker SHELXTL'
_computing_structure_refinement 'SHELXL-97 (Sheldrick, 1997)'
_computing_structure_solution 'SHELXS-97 (Sheldrick, 1990)'
_diffrn_ambient_temperature 173(2)
_diffrn_measured_fraction_theta_full 0.983
_diffrn_measured_fraction_theta_max 0.983
_diffrn_measurement_device_type 'Nonius KappaCCD'
_diffrn_measurement_method 'phi\omega scans'
_diffrn_radiation_monochromator graphite
_diffrn_radiation_source 'fine-focus sealed tube'
_diffrn_radiation_type MoK\a
_diffrn_radiation_wavelength 0.71073
_diffrn_reflns_av_R_equivalents 0.0249
_diffrn_reflns_av_sigmaI/netI 0.0213
_diffrn_reflns_limit_h_max 10
_diffrn_reflns_limit_h_min -10
_diffrn_reflns_limit_k_max 18
_diffrn_reflns_limit_k_min -18
_diffrn_reflns_limit_l_max 24
_diffrn_reflns_limit_l_min -24
_diffrn_reflns_number 4864
_diffrn_reflns_theta_full 27.47
_diffrn_reflns_theta_max 27.47
_diffrn_reflns_theta_min 2.16
_exptl_absorpt_coefficient_mu 2.923
_exptl_absorpt_correction_T_max 0.3227
_exptl_absorpt_correction_T_min 0.2914
_exptl_absorpt_correction_type integration
_exptl_absorpt_process_details 'HKL Scalepack (Otwinowski and Minor, 1997)'
_exptl_crystal_colour orange
_exptl_crystal_density_diffrn 1.702
_exptl_crystal_density_method 'not measured'
_exptl_crystal_description block
_exptl_crystal_F_000 1096
_exptl_crystal_size_max 0.56
_exptl_crystal_size_mid 0.52
_exptl_crystal_size_min 0.50
_refine_diff_density_max 0.612
_refine_diff_density_min -1.069
_refine_diff_density_rms 0.175
_refine_ls_abs_structure_details 'Flack H D (1983), Acta Cryst. A39, 876-881'
_refine_ls_abs_structure_Flack 0.15(2)
_refine_ls_extinction_method none
_refine_ls_goodness_of_fit_ref 1.162
_refine_ls_hydrogen_treatment constr
_refine_ls_matrix_type full
_refine_ls_number_parameters 203
_refine_ls_number_reflns 4864
_refine_ls_number_restraints 0
_refine_ls_restrained_S_all 1.162
_refine_ls_R_factor_all 0.0303
_refine_ls_R_factor_gt 0.0302
_refine_ls_shift/su_max 0.000
_refine_ls_shift/su_mean 0.000
_refine_ls_structure_factor_coef Fsqd
_refine_ls_weighting_details 'calc w=1/[\s^2^(Fo^2^)+(0.0400P)^2^+6.4152P] where P=(Fo^2^+2Fc^2^)/3'
_refine_ls_weighting_scheme calc
_refine_ls_wR_factor_gt 0.0818
_refine_ls_wR_factor_ref 0.0819
_reflns_number_gt 4851
_reflns_number_total 4864
_reflns_threshold_expression >2sigma(I)
_cod_data_source_file ic1005055_si_001_4.cif
_cod_data_source_block compound3b'-I
_cod_depositor_comments
;
The following automatic conversions were performed:

'_symmetry_cell_setting' value 'Orthorhombic' changed to
'orthorhombic' according to the built-in table from CIF Core
dictionary named 'cif_core.dic' version 2.4.1 from 2010-06-29.

Automatic conversion script
Id: cif_fix_values 1646 2011-03-28 12:23:43Z adriana 
;
_cod_original_cell_volume 2180.8(8)
_cod_database_code 4315544

loop_
_symmetry_equiv_pos_as_xyz
'x, y, z'
'-x+1/2, -y, z+1/2'
'-x, y+1/2, -z+1/2'
'x+1/2, -y+1/2, -z'

loop_
_atom_site_label
_atom_site_type_symbol
_atom_site_fract_x
_atom_site_fract_y
_atom_site_fract_z
_atom_site_U_iso_or_equiv
_atom_site_adp_type
_atom_site_occupancy
_atom_site_symmetry_multiplicity
_atom_site_calc_flag
_atom_site_refinement_flags
_atom_site_disorder_assembly
_atom_site_disorder_group
Te1 Te 0.16963(4) 0.01319(2) 0.113122(16) 0.02094(8) Uani 1 1 d . . .
P1 P 0.34398(13) 0.13063(7) 0.16513(6) 0.01136(19) Uani 1 1 d . . .
C1 C 0.2990(6) 0.2467(3) 0.1223(2) 0.0181(9) Uani 1 1 d . . .
C2 C 0.1096(6) 0.2600(4) 0.1204(3) 0.0240(10) Uani 1 1 d . . .
H2A H 0.0834 0.3214 0.1000 0.036 Uiso 1 1 calc R . .
H2B H 0.0656 0.2564 0.1687 0.036 Uiso 1 1 calc R . .
H2C H 0.0598 0.2106 0.0913 0.036 Uiso 1 1 calc R . .
C3 C 0.3722(7) 0.3292(3) 0.1646(3) 0.0246(10) Uani 1 1 d . . .
H3A H 0.3415 0.3884 0.1418 0.037 Uiso 1 1 calc R . .
H3B H 0.4927 0.3236 0.1658 0.037 Uiso 1 1 calc R . .
H3C H 0.3291 0.3280 0.2131 0.037 Uiso 1 1 calc R . .
C4 C 0.3609(7) 0.2488(4) 0.0451(3) 0.0284(11) Uani 1 1 d . . .
H4A H 0.3190 0.3052 0.0214 0.043 Uiso 1 1 calc R . .
H4B H 0.3212 0.1930 0.0200 0.043 Uiso 1 1 calc R . .
H4C H 0.4817 0.2495 0.0447 0.043 Uiso 1 1 calc R . .
C5 C 0.5651(6) 0.0938(3) 0.1514(2) 0.0157(8) Uani 1 1 d . . .
C6 C 0.5955(6) 0.0136(4) 0.2048(2) 0.0212(9) Uani 1 1 d . . .
H6A H 0.7045 -0.0139 0.1963 0.032 Uiso 1 1 calc R . .
H6B H 0.5106 -0.0347 0.1988 0.032 Uiso 1 1 calc R . .
H6C H 0.5907 0.0384 0.2532 0.032 Uiso 1 1 calc R . .
C7 C 0.5960(6) 0.0544(4) 0.0769(3) 0.0231(10) Uani 1 1 d . . .
H7A H 0.7105 0.0329 0.0733 0.035 Uiso 1 1 calc R . .
H7B H 0.5759 0.1035 0.0416 0.035 Uiso 1 1 calc R . .
H7C H 0.5214 0.0016 0.0683 0.035 Uiso 1 1 calc R . .
C8 C 0.6864(6) 0.1731(4) 0.1660(3) 0.0275(10) Uani 1 1 d . . .
H8A H 0.7994 0.1491 0.1628 0.041 Uiso 1 1 calc R . .
H8B H 0.6671 0.1981 0.2136 0.041 Uiso 1 1 calc R . .
H8C H 0.6707 0.2230 0.1309 0.041 Uiso 1 1 calc R . .
N1 N 0.3324(5) 0.1480(3) 0.25023(18) 0.0142(7) Uani 1 1 d . . .
P2 P 0.24603(13) 0.15522(7) 0.32334(6) 0.0121(2) Uani 1 1 d . . .
C9 C 0.4039(6) 0.1855(3) 0.3922(2) 0.0196(9) Uani 1 1 d . . .
C10 C 0.5110(8) 0.2638(4) 0.3607(3) 0.0341(13) Uani 1 1 d . . .
H10A H 0.5985 0.2803 0.3943 0.051 Uiso 1 1 calc R . .
H10B H 0.4424 0.3190 0.3514 0.051 Uiso 1 1 calc R . .
H10C H 0.5604 0.2421 0.3162 0.051 Uiso 1 1 calc R . .
C11 C 0.5120(7) 0.0996(4) 0.4080(3) 0.0322(12) Uani 1 1 d . . .
H11A H 0.6123 0.1197 0.4328 0.048 Uiso 1 1 calc R . .
H11B H 0.5421 0.0688 0.3634 0.048 Uiso 1 1 calc R . .
H11C H 0.4507 0.0556 0.4379 0.048 Uiso 1 1 calc R . .
C12 C 0.3313(7) 0.2211(4) 0.4627(2) 0.0292(11) Uani 1 1 d . . .
H12A H 0.4206 0.2308 0.4970 0.044 Uiso 1 1 calc R . .
H12B H 0.2536 0.1746 0.4814 0.044 Uiso 1 1 calc R . .
H12C H 0.2735 0.2805 0.4546 0.044 Uiso 1 1 calc R . .
C13 C 0.1177(6) 0.0516(3) 0.3458(2) 0.0168(8) Uani 1 1 d . . .
C14 C -0.0373(6) 0.0522(4) 0.2981(3) 0.0235(10) Uani 1 1 d . . .
H14A H -0.1010 -0.0052 0.3062 0.035 Uiso 1 1 calc R . .
H14B H -0.0037 0.0552 0.2482 0.035 Uiso 1 1 calc R . .
H14C H -0.1054 0.1069 0.3095 0.035 Uiso 1 1 calc R . .
C15 C 0.0594(7) 0.0509(4) 0.4238(2) 0.0245(10) Uani 1 1 d . . .
H15A H -0.0171 -0.0014 0.4312 0.037 Uiso 1 1 calc R . .
H15B H 0.0033 0.1101 0.4346 0.037 Uiso 1 1 calc R . .
H15C H 0.1549 0.0436 0.4552 0.037 Uiso 1 1 calc R . .
C16 C 0.2169(6) -0.0379(3) 0.3296(3) 0.0248(10) Uani 1 1 d . . .
H16A H 0.1456 -0.0929 0.3354 0.037 Uiso 1 1 calc R . .
H16B H 0.3104 -0.0424 0.3623 0.037 Uiso 1 1 calc R . .
H16C H 0.2578 -0.0354 0.2807 0.037 Uiso 1 1 calc R . .
I1 I 0.05014(4) 0.28982(2) 0.331835(16) 0.02352(9) Uani 1 1 d . . .

loop_
_atom_site_aniso_label
_atom_site_aniso_U_11
_atom_site_aniso_U_22
_atom_site_aniso_U_33
_atom_site_aniso_U_23
_atom_site_aniso_U_13
_atom_site_aniso_U_12
Te1 0.02267(14) 0.02418(15) 0.01598(14) -0.00650(11) -0.00022(11) -0.00897(12)
P1 0.0126(4) 0.0135(4) 0.0080(4) 0.0001(4) -0.0003(4) -0.0012(4)
C1 0.021(2) 0.016(2) 0.018(2) 0.0067(17) 0.0019(16) 0.0026(16)
C2 0.020(2) 0.030(3) 0.022(2) 0.004(2) -0.0018(18) 0.0106(19)
C3 0.034(3) 0.0110(19) 0.029(2) -0.0003(19) 0.001(2) 0.0009(18)
C4 0.034(3) 0.034(3) 0.018(2) 0.012(2) 0.004(2) 0.008(2)
C5 0.0149(19) 0.020(2) 0.0119(18) -0.0019(16) 0.0026(15) 0.0007(17)
C6 0.021(2) 0.022(2) 0.021(2) -0.0001(19) -0.0019(17) 0.0115(19)
C7 0.022(2) 0.034(3) 0.013(2) -0.0064(19) 0.0045(18) 0.005(2)
C8 0.018(2) 0.033(3) 0.031(3) -0.003(2) 0.001(2) -0.006(2)
N1 0.0148(15) 0.0167(16) 0.0110(15) 0.0007(13) 0.0004(14) -0.0019(15)
P2 0.0155(5) 0.0130(5) 0.0078(4) 0.0005(4) -0.0005(4) 0.0001(4)
C9 0.019(2) 0.028(2) 0.0115(18) -0.0042(18) -0.0010(17) -0.0044(17)
C10 0.040(3) 0.040(3) 0.023(2) 0.001(2) -0.004(2) -0.023(3)
C11 0.030(3) 0.037(3) 0.029(3) 0.002(2) -0.009(2) 0.007(2)
C12 0.036(3) 0.041(3) 0.011(2) -0.0103(19) -0.001(2) 0.000(3)
C13 0.022(2) 0.017(2) 0.012(2) 0.0030(16) 0.0005(16) -0.0042(17)
C14 0.021(2) 0.030(2) 0.019(2) -0.0020(19) -0.0022(19) -0.003(2)
C15 0.031(3) 0.029(2) 0.0133(19) 0.0034(18) 0.002(2) -0.007(2)
C16 0.025(2) 0.015(2) 0.035(3) 0.003(2) 0.002(2) -0.0022(17)
I1 0.02985(16) 0.02225(15) 0.01847(14) 0.00056(12) 0.00479(12) 0.01098(13)

loop_
_atom_type_symbol
_atom_type_description
_atom_type_scat_dispersion_real
_atom_type_scat_dispersion_imag
_atom_type_scat_source
C C 0.0033 0.0016 'International Tables Vol C Tables 4.2.6.8 and 6.1.1.4'
H H 0.0000 0.0000 'International Tables Vol C Tables 4.2.6.8 and 6.1.1.4'
N N 0.0061 0.0033 'International Tables Vol C Tables 4.2.6.8 and 6.1.1.4'
P P 0.1023 0.0942 'International Tables Vol C Tables 4.2.6.8 and 6.1.1.4'
Te Te -0.5308 1.6751 'International Tables Vol C Tables 4.2.6.8 and 6.1.1.4'
I I -0.4742 1.8119 'International Tables Vol C Tables 4.2.6.8 and 6.1.1.4'

loop_
_geom_angle_atom_site_label_1
_geom_angle_atom_site_label_2
_geom_angle_atom_site_label_3
_geom_angle
_geom_angle_site_symmetry_1
_geom_angle_site_symmetry_3
_geom_angle_publ_flag
P1 Te1 I1 138.61(3) . 3_545 ?
N1 P1 C1 106.2(2) . . ?
N1 P1 C5 103.5(2) . . ?
C1 P1 C5 111.8(2) . . ?
N1 P1 Te1 118.38(14) . . ?
C1 P1 Te1 108.94(15) . . ?
C5 P1 Te1 108.02(14) . . ?
C4 C1 C3 110.4(4) . . ?
C4 C1 C2 107.4(4) . . ?
C3 C1 C2 107.5(4) . . ?
C4 C1 P1 111.2(3) . . ?
C3 C1 P1 112.0(3) . . ?
C2 C1 P1 108.1(3) . . ?
C8 C5 C7 109.4(4) . . ?
C8 C5 C6 109.2(4) . . ?
C7 C5 C6 107.4(4) . . ?
C8 C5 P1 112.5(3) . . ?
C7 C5 P1 112.6(3) . . ?
C6 C5 P1 105.5(3) . . ?
P2 N1 P1 156.1(3) . . ?
N1 P2 C13 113.8(2) . . ?
N1 P2 C9 108.9(2) . . ?
C13 P2 C9 114.1(2) . . ?
N1 P2 I1 113.29(15) . . ?
C13 P2 I1 103.94(16) . . ?
C9 P2 I1 102.28(16) . . ?
C10 C9 C11 109.4(5) . . ?
C10 C9 C12 108.1(4) . . ?
C11 C9 C12 108.3(4) . . ?
C10 C9 P2 106.6(3) . . ?
C11 C9 P2 109.9(3) . . ?
C12 C9 P2 114.4(3) . . ?
C16 C13 C14 108.3(4) . . ?
C16 C13 C15 110.1(4) . . ?
C14 C13 C15 107.8(4) . . ?
C16 C13 P2 108.8(3) . . ?
C14 C13 P2 108.6(3) . . ?
C15 C13 P2 113.2(3) . . ?

loop_
_geom_bond_atom_site_label_1
_geom_bond_atom_site_label_2
_geom_bond_distance
_geom_bond_site_symmetry_2
_geom_bond_publ_flag
Te1 P1 2.4011(11) . ?
Te1 I1 3.7947(7) 3_545 ?
P1 N1 1.627(4) . ?
P1 C1 1.878(5) . ?
P1 C5 1.886(5) . ?
C1 C4 1.540(6) . ?
C1 C3 1.541(7) . ?
C1 C2 1.547(7) . ?
C5 C8 1.523(6) . ?
C5 C7 1.533(6) . ?
C5 C6 1.545(6) . ?
N1 P2 1.550(4) . ?
P2 C13 1.856(5) . ?
P2 C9 1.874(5) . ?
P2 I1 2.4966(12) . ?
C9 C10 1.535(7) . ?
C9 C11 1.535(7) . ?
C9 C12 1.540(6) . ?
C13 C16 1.539(7) . ?
C13 C14 1.545(7) . ?
C13 C15 1.546(6) . ?

loop_
_geom_torsion_atom_site_label_1
_geom_torsion_atom_site_label_2
_geom_torsion_atom_site_label_3
_geom_torsion_atom_site_label_4
_geom_torsion
_geom_torsion_site_symmetry_1
_geom_torsion_site_symmetry_2
_geom_torsion_site_symmetry_3
_geom_torsion_site_symmetry_4
_geom_torsion_publ_flag
I1 Te1 P1 N1 -25.35(17) 3_545 . . . ?
I1 Te1 P1 C1 -146.74(15) 3_545 . . . ?
I1 Te1 P1 C5 91.68(15) 3_545 . . . ?
N1 P1 C1 C4 161.2(4) . . . . ?
C5 P1 C1 C4 49.0(4) . . . . ?
Te1 P1 C1 C4 -70.3(4) . . . . ?
N1 P1 C1 C3 37.1(4) . . . . ?
C5 P1 C1 C3 -75.1(4) . . . . ?
Te1 P1 C1 C3 165.6(3) . . . . ?
N1 P1 C1 C2 -81.2(4) . . . . ?
C5 P1 C1 C2 166.7(3) . . . . ?
Te1 P1 C1 C2 47.4(4) . . . . ?
N1 P1 C5 C8 -67.5(4) . . . . ?
C1 P1 C5 C8 46.4(4) . . . . ?
Te1 P1 C5 C8 166.2(3) . . . . ?
N1 P1 C5 C7 168.3(3) . . . . ?
C1 P1 C5 C7 -77.8(4) . . . . ?
Te1 P1 C5 C7 42.0(4) . . . . ?
N1 P1 C5 C6 51.5(3) . . . . ?
C1 P1 C5 C6 165.3(3) . . . . ?
Te1 P1 C5 C6 -74.9(3) . . . . ?
C1 P1 N1 P2 87.3(7) . . . . ?
C5 P1 N1 P2 -154.9(6) . . . . ?
Te1 P1 N1 P2 -35.4(7) . . . . ?
P1 N1 P2 C13 51.2(7) . . . . ?
P1 N1 P2 C9 179.6(6) . . . . ?
P1 N1 P2 I1 -67.3(7) . . . . ?
N1 P2 C9 C10 44.7(4) . . . . ?
C13 P2 C9 C10 173.0(4) . . . . ?
I1 P2 C9 C10 -75.4(4) . . . . ?
N1 P2 C9 C11 -73.8(4) . . . . ?
C13 P2 C9 C11 54.5(4) . . . . ?
I1 P2 C9 C11 166.1(3) . . . . ?
N1 P2 C9 C12 164.1(4) . . . . ?
C13 P2 C9 C12 -67.5(4) . . . . ?
I1 P2 C9 C12 44.0(4) . . . . ?
N1 P2 C13 C16 46.4(4) . . . . ?
C9 P2 C13 C16 -79.4(4) . . . . ?
I1 P2 C13 C16 170.1(3) . . . . ?
N1 P2 C13 C14 -71.2(4) . . . . ?
C9 P2 C13 C14 163.0(3) . . . . ?
I1 P2 C13 C14 52.5(3) . . . . ?
N1 P2 C13 C15 169.1(3) . . . . ?
C9 P2 C13 C15 43.3(4) . . . . ?
I1 P2 C13 C15 -67.2(4) . . . . ?
